data_7025500
loop_
_publ_author_name
'Sgro, Michael J.'
'Stephan, Douglas W.'

_publ_section_title
;
 Synthesis and exchange reactions of Ni-dimine-COD, acetylene and olefin
 complexes.
;
_journal_issue 25
_journal_name_full 'Dalton transactions (Cambridge, England : 2003)'
_journal_page_first 5786
_journal_page_last 5794
_journal_paper_doi 10.1039/c001312a
_journal_volume 39
_journal_year 2010
_chemical_formula_sum 'C42 H50 N2 Ni'
_chemical_formula_weight 641.55
_space_group_IT_number 14
_symmetry_cell_setting monoclinic
_symmetry_space_group_name_Hall '-P 2yn'
_symmetry_space_group_name_H-M 'P 1 21/n 1'
_atom_sites_solution_hydrogens geom
_atom_sites_solution_primary direct
_atom_sites_solution_secondary difmap
_audit_creation_method SHELXL-97
_cell_angle_alpha 90.00
_cell_angle_beta 95.216(5)
_cell_angle_gamma 90.00
_cell_formula_units_Z 4
_cell_length_a 10.7742(11)
_cell_length_b 13.0819(14)
_cell_length_c 25.749(3)
_cell_measurement_reflns_used 9929
_cell_measurement_temperature 296(2)
_cell_measurement_theta_max 27.44
_cell_measurement_theta_min 2.22
_cell_volume 3614.2(7)
_computing_cell_refinement 'Bruker SMART'
_computing_data_collection 'Bruker SMART'
_computing_data_reduction 'Bruker SAINT'
_computing_molecular_graphics 'Bruker SHELXTL'
_computing_publication_material 'Bruker SHELXTL'
_computing_structure_refinement 'SHELXL-97 (Sheldrick, 1997)'
_computing_structure_solution 'SHELXS-97 (Sheldrick, 1990)'
_diffrn_ambient_temperature 296(2)
_diffrn_measured_fraction_theta_full 0.996
_diffrn_measured_fraction_theta_max 0.996
_diffrn_measurement_device_type 'CCD area detector'
_diffrn_measurement_method 'phi and omega scans'
_diffrn_radiation_monochromator graphite
_diffrn_radiation_source 'fine-focus sealed tube'
_diffrn_radiation_type MoK\a
_diffrn_radiation_wavelength 0.71073
_diffrn_reflns_av_R_equivalents 0.0323
_diffrn_reflns_av_sigmaI/netI 0.0261
_diffrn_reflns_limit_h_max 12
_diffrn_reflns_limit_h_min -11
_diffrn_reflns_limit_k_max 15
_diffrn_reflns_limit_k_min -13
_diffrn_reflns_limit_l_max 28
_diffrn_reflns_limit_l_min -30
_diffrn_reflns_number 28394
_diffrn_reflns_theta_full 27.52
_diffrn_reflns_theta_max 25.00
_diffrn_reflns_theta_min 1.75
_exptl_absorpt_coefficient_mu 0.567
_exptl_absorpt_correction_T_max 0.7456
_exptl_absorpt_correction_T_min 0.6613
_exptl_absorpt_correction_type multi-scan
_exptl_crystal_colour green
_exptl_crystal_density_diffrn 1.179
_exptl_crystal_density_method 'not measured'
_exptl_crystal_description irregular
_exptl_crystal_F_000 1376
_exptl_crystal_size_max 0.40
_exptl_crystal_size_mid 0.30
_exptl_crystal_size_min 0.10
_refine_diff_density_max 0.295
_refine_diff_density_min -0.259
_refine_diff_density_rms 0.046
_refine_ls_extinction_method none
_refine_ls_goodness_of_fit_ref 1.039
_refine_ls_hydrogen_treatment constr
_refine_ls_matrix_type full
_refine_ls_number_parameters 416
_refine_ls_number_reflns 6360
_refine_ls_number_restraints 0
_refine_ls_restrained_S_all 1.039
_refine_ls_R_factor_all 0.0344
_refine_ls_R_factor_gt 0.0282
_refine_ls_shift/su_max 0.001
_refine_ls_shift/su_mean 0.000
_refine_ls_structure_factor_coef Fsqd
_refine_ls_weighting_details 'calc w=1/[\s^2^(Fo^2^)+(0.0306P)^2^+1.6771P] where P=(Fo^2^+2Fc^2^)/3'
_refine_ls_weighting_scheme calc
_refine_ls_wR_factor_gt 0.0703
_refine_ls_wR_factor_ref 0.0733
_reflns_number_gt 5571
_reflns_number_total 6360
_reflns_threshold_expression >2sigma(I)
_cod_data_source_file c001312a.txt
_cod_data_source_block C42H50N2Ni_Compound7
_cod_depositor_comments
;
The following automatic conversions were performed:

'_symmetry_cell_setting' value 'Monoclinic' changed to 'monoclinic'
according to /home/saulius/struct/CIF-dictionaries/cif_core.dic
dictionary named 'cif_core.dic' version 2.4.2 from 2011-04-26.

Automatic conversion script
Id: cif_fix_values 1891 2012-01-12 08:04:46Z andrius 
;
_cod_original_sg_symbol_H-M P2(1)/n
_cod_database_code 7025500

loop_
_symmetry_equiv_pos_as_xyz
'x, y, z'
'-x+1/2, y+1/2, -z+1/2'
'-x, -y, -z'
'x-1/2, -y-1/2, z-1/2'

loop_
_atom_site_label
_atom_site_type_symbol
_atom_site_fract_x
_atom_site_fract_y
_atom_site_fract_z
_atom_site_U_iso_or_equiv
_atom_site_adp_type
_atom_site_occupancy
_atom_site_symmetry_multiplicity
_atom_site_calc_flag
_atom_site_refinement_flags
Ni1 Ni 0.546398(16) 0.134734(14) 0.146949(7) 0.01788(6) Uani 1 1 d .
N1 N 0.45625(11) 0.07643(9) 0.20060(5) 0.0193(2) Uani 1 1 d .
N2 N 0.38973(11) 0.20187(9) 0.13022(5) 0.0183(2) Uani 1 1 d .
C2 C 0.67701(13) 0.16131(11) 0.10678(6) 0.0199(3) Uani 1 1 d .
C98 C 0.39235(14) 0.35870(11) 0.07789(6) 0.0230(3) Uani 1 1 d .
C1 C 0.71082(13) 0.09610(12) 0.14312(6) 0.0205(3) Uani 1 1 d .
C3 C 0.34372(13) 0.11287(11) 0.20373(6) 0.0206(3) Uani 1 1 d .
C4 C 0.30508(13) 0.18574(11) 0.16298(6) 0.0207(3) Uani 1 1 d .
C9 C 0.35549(13) 0.25688(11) 0.08274(6) 0.0196(3) Uani 1 1 d .
C10 C 0.50302(13) -0.00594(12) 0.23396(6) 0.0215(3) Uani 1 1 d .
C7 C 0.81321(13) 0.02902(11) 0.16252(6) 0.0219(3) Uani 1 1 d .
C12 C 0.64130(15) 0.25141(11) 0.02130(6) 0.0242(3) Uani 1 1 d .
H12A H 0.5580 0.2317 0.0189 0.029 Uiso 1 1 calc R
C13 C 0.29021(13) 0.20401(12) 0.04120(6) 0.0232(3) Uani 1 1 d .
C14 C 0.29499(17) 0.35791(14) -0.01054(7) 0.0361(4) Uani 1 1 d .
H14A H 0.2737 0.3923 -0.0417 0.043 Uiso 1 1 calc R
C5 C 0.25734(14) 0.08031(13) 0.24305(6) 0.0289(3) Uani 1 1 d .
H5A H 0.2991 0.0323 0.2668 0.043 Uiso 1 1 calc R
H5B H 0.1848 0.0488 0.2255 0.043 Uiso 1 1 calc R
H5C H 0.2328 0.1390 0.2620 0.043 Uiso 1 1 calc R
C17 C 0.68559(17) 0.30941(13) -0.01813(6) 0.0316(4) Uani 1 1 d .
H17A H 0.6320 0.3276 -0.0470 0.038 Uiso 1 1 calc R
C8 C 0.72108(13) 0.22241(11) 0.06467(6) 0.0206(3) Uani 1 1 d .
C19 C 0.51009(14) -0.10291(12) 0.21078(6) 0.0250(3) Uani 1 1 d .
C20 C 0.54509(16) 0.11787(13) 0.31064(6) 0.0298(4) Uani 1 1 d .
H20A H 0.4900 0.1608 0.2874 0.036 Uiso 1 1 calc R
C21 C 0.90743(15) 0.00575(13) 0.13043(7) 0.0296(4) Uani 1 1 d .
H21A H 0.9050 0.0341 0.0972 0.036 Uiso 1 1 calc R
C22 C 0.60043(15) -0.07023(14) 0.31483(6) 0.0310(4) Uani 1 1 d .
H22A H 0.6305 -0.0603 0.3495 0.037 Uiso 1 1 calc R
C23 C 0.56390(16) -0.18209(13) 0.24147(7) 0.0317(4) Uani 1 1 d .
H23A H 0.5691 -0.2470 0.2271 0.038 Uiso 1 1 calc R
C24 C 0.54690(14) 0.01206(12) 0.28625(6) 0.0249(3) Uani 1 1 d .
C25 C 0.46030(16) -0.12190(12) 0.15444(7) 0.0304(4) Uani 1 1 d .
H25A H 0.4450 -0.0551 0.1379 0.037 Uiso 1 1 calc R
C26 C 0.26126(15) 0.25690(14) -0.00528(6) 0.0317(4) Uani 1 1 d .
H26A H 0.2184 0.2235 -0.0333 0.038 Uiso 1 1 calc R
C27 C 0.81970(15) -0.01556(13) 0.21189(6) 0.0297(4) Uani 1 1 d .
H27A H 0.7579 -0.0015 0.2338 0.036 Uiso 1 1 calc R
C28 C 0.91686(15) -0.08053(14) 0.22878(7) 0.0354(4) Uani 1 1 d .
H28A H 0.9197 -0.1097 0.2618 0.042 Uiso 1 1 calc R
C29 C 0.25852(15) 0.09125(13) 0.04526(7) 0.0290(3) Uani 1 1 d .
H29A H 0.2628 0.0740 0.0824 0.035 Uiso 1 1 calc R
C30 C 0.36056(16) 0.40794(13) 0.03058(7) 0.0320(4) Uani 1 1 d .
H30A H 0.3839 0.4757 0.0266 0.038 Uiso 1 1 calc R
C6 C 0.17661(14) 0.23091(14) 0.15832(7) 0.0315(4) Uani 1 1 d .
H6A H 0.1679 0.2770 0.1292 0.047 Uiso 1 1 calc R
H6B H 0.1636 0.2675 0.1897 0.047 Uiso 1 1 calc R
H6C H 0.1161 0.1772 0.1531 0.047 Uiso 1 1 calc R
C32 C 0.60961(16) -0.16587(14) 0.29279(7) 0.0338(4) Uani 1 1 d .
H32A H 0.6465 -0.2193 0.3124 0.041 Uiso 1 1 calc R
C33 C 1.00403(16) -0.05900(14) 0.14752(8) 0.0387(4) Uani 1 1 d .
H33A H 1.0660 -0.0737 0.1258 0.046 Uiso 1 1 calc R
C34 C 0.84551(15) 0.25388(13) 0.06732(7) 0.0296(4) Uani 1 1 d .
H34A H 0.9001 0.2350 0.0958 0.035 Uiso 1 1 calc R
C35 C 1.00919(16) -0.10204(14) 0.19673(8) 0.0377(4) Uani 1 1 d .
H35A H 1.0746 -0.1453 0.2081 0.045 Uiso 1 1 calc R
C36 C 0.46267(16) 0.41379(12) 0.12337(6) 0.0301(4) Uani 1 1 d .
H36A H 0.4956 0.3621 0.1485 0.036 Uiso 1 1 calc R
C37 C 0.55139(18) -0.17856(18) 0.12344(8) 0.0453(5) Uani 1 1 d .
H37A H 0.6287 -0.1418 0.1251 0.068 Uiso 1 1 calc R
H37B H 0.5175 -0.1842 0.0878 0.068 Uiso 1 1 calc R
H37C H 0.5657 -0.2457 0.1378 0.068 Uiso 1 1 calc R
C38 C 0.80829(19) 0.34038(14) -0.01492(7) 0.0402(4) Uani 1 1 d .
H38A H 0.8373 0.3796 -0.0414 0.048 Uiso 1 1 calc R
C39 C 0.12805(18) 0.06579(17) 0.02168(8) 0.0466(5) Uani 1 1 d .
H39A H 0.0686 0.1068 0.0379 0.070 Uiso 1 1 calc R
H39B H 0.1112 -0.0052 0.0273 0.070 Uiso 1 1 calc R
H39C H 0.1217 0.0796 -0.0151 0.070 Uiso 1 1 calc R
C40 C 0.57205(18) 0.47565(15) 0.10708(8) 0.0426(5) Uani 1 1 d .
H40A H 0.6275 0.4315 0.0904 0.064 Uiso 1 1 calc R
H40B H 0.6158 0.5062 0.1373 0.064 Uiso 1 1 calc R
H40C H 0.5419 0.5283 0.0832 0.064 Uiso 1 1 calc R
C41 C 0.3553(2) 0.02722(15) 0.02110(9) 0.0507(5) Uani 1 1 d .
H41A H 0.4367 0.0444 0.0369 0.076 Uiso 1 1 calc R
H41B H 0.3512 0.0406 -0.0157 0.076 Uiso 1 1 calc R
H41C H 0.3392 -0.0439 0.0268 0.076 Uiso 1 1 calc R
C42 C 0.88820(17) 0.31285(15) 0.02796(8) 0.0405(4) Uani 1 1 d .
H42A H 0.9709 0.3340 0.0303 0.049 Uiso 1 1 calc R
C43 C 0.33662(18) -0.1778(2) 0.15207(9) 0.0625(7) Uani 1 1 d .
H43A H 0.3062 -0.1889 0.1163 0.094 Uiso 1 1 calc R
H43B H 0.2775 -0.1374 0.1689 0.094 Uiso 1 1 calc R
H43C H 0.3478 -0.2424 0.1695 0.094 Uiso 1 1 calc R
C44 C 0.3750(2) 0.48217(17) 0.15048(8) 0.0503(5) Uani 1 1 d .
H44A H 0.3066 0.4423 0.1608 0.075 Uiso 1 1 calc R
H44B H 0.3438 0.5352 0.1270 0.075 Uiso 1 1 calc R
H44C H 0.4190 0.5123 0.1808 0.075 Uiso 1 1 calc R
C45 C 0.4931(3) 0.11729(19) 0.36411(8) 0.0594(6) Uani 1 1 d .
H45A H 0.4938 0.1856 0.3778 0.089 Uiso 1 1 calc R
H45B H 0.5437 0.0740 0.3875 0.089 Uiso 1 1 calc R
H45C H 0.4091 0.0920 0.3605 0.089 Uiso 1 1 calc R
C47 C 0.67382(18) 0.16602(16) 0.31434(11) 0.0582(6) Uani 1 1 d .
H47A H 0.7049 0.1656 0.2806 0.087 Uiso 1 1 calc R
H47B H 0.7291 0.1277 0.3384 0.087 Uiso 1 1 calc R
H47C H 0.6688 0.2352 0.3264 0.087 Uiso 1 1 calc R

loop_
_atom_site_aniso_label
_atom_site_aniso_U_11
_atom_site_aniso_U_22
_atom_site_aniso_U_33
_atom_site_aniso_U_23
_atom_site_aniso_U_13
_atom_site_aniso_U_12
Ni1 0.01456(10) 0.02201(10) 0.01750(10) 0.00322(7) 0.00378(7) 0.00137(7)
N1 0.0181(6) 0.0220(6) 0.0181(6) 0.0015(5) 0.0030(5) -0.0004(5)
N2 0.0178(6) 0.0191(6) 0.0180(6) 0.0009(5) 0.0019(5) 0.0005(5)
C2 0.0166(7) 0.0243(7) 0.0194(7) -0.0014(6) 0.0045(5) -0.0005(6)
C98 0.0229(7) 0.0231(7) 0.0232(7) 0.0017(6) 0.0018(6) 0.0038(6)
C1 0.0166(7) 0.0255(7) 0.0200(7) -0.0006(6) 0.0040(5) -0.0004(6)
C3 0.0178(7) 0.0240(7) 0.0205(7) -0.0002(6) 0.0040(6) -0.0007(6)
C4 0.0184(7) 0.0224(7) 0.0216(7) -0.0009(6) 0.0037(6) 0.0014(6)
C9 0.0162(7) 0.0226(7) 0.0203(7) 0.0017(6) 0.0038(5) 0.0044(5)
C10 0.0163(7) 0.0270(8) 0.0221(7) 0.0066(6) 0.0063(5) 0.0006(6)
C7 0.0159(7) 0.0245(7) 0.0252(8) 0.0020(6) 0.0015(6) -0.0008(6)
C12 0.0283(8) 0.0228(7) 0.0221(8) -0.0015(6) 0.0048(6) 0.0024(6)
C13 0.0184(7) 0.0286(8) 0.0227(7) 0.0007(6) 0.0021(6) 0.0005(6)
C14 0.0368(10) 0.0436(10) 0.0266(9) 0.0139(8) -0.0037(7) 0.0018(8)
C5 0.0216(8) 0.0385(9) 0.0279(8) 0.0063(7) 0.0094(6) 0.0006(7)
C17 0.0458(10) 0.0281(8) 0.0215(8) 0.0041(6) 0.0057(7) 0.0055(7)
C8 0.0233(7) 0.0198(7) 0.0196(7) -0.0007(6) 0.0066(6) 0.0016(6)
C19 0.0233(8) 0.0269(8) 0.0255(8) 0.0058(6) 0.0054(6) 0.0012(6)
C20 0.0287(8) 0.0361(9) 0.0240(8) 0.0009(7) -0.0006(6) -0.0001(7)
C21 0.0263(8) 0.0320(9) 0.0316(9) 0.0060(7) 0.0083(7) 0.0040(7)
C22 0.0258(8) 0.0448(10) 0.0226(8) 0.0113(7) 0.0030(6) 0.0008(7)
C23 0.0318(9) 0.0280(8) 0.0364(9) 0.0085(7) 0.0091(7) 0.0053(7)
C24 0.0194(7) 0.0337(8) 0.0220(7) 0.0054(6) 0.0050(6) -0.0007(6)
C25 0.0369(9) 0.0254(8) 0.0287(8) -0.0006(7) 0.0010(7) 0.0053(7)
C26 0.0283(8) 0.0422(10) 0.0234(8) 0.0016(7) -0.0038(7) -0.0024(7)
C27 0.0213(8) 0.0400(9) 0.0279(8) 0.0068(7) 0.0032(6) 0.0025(7)
C28 0.0262(8) 0.0413(10) 0.0374(10) 0.0147(8) -0.0036(7) 0.0006(7)
C29 0.0294(8) 0.0308(8) 0.0264(8) -0.0026(7) -0.0002(6) -0.0059(7)
C30 0.0373(9) 0.0260(8) 0.0326(9) 0.0095(7) 0.0020(7) 0.0022(7)
C6 0.0215(8) 0.0400(10) 0.0341(9) 0.0071(7) 0.0091(7) 0.0097(7)
C32 0.0298(9) 0.0375(9) 0.0347(9) 0.0189(8) 0.0055(7) 0.0067(7)
C33 0.0259(8) 0.0376(10) 0.0545(12) 0.0066(9) 0.0151(8) 0.0087(7)
C34 0.0244(8) 0.0356(9) 0.0295(9) 0.0053(7) 0.0067(7) -0.0006(7)
C35 0.0212(8) 0.0340(9) 0.0571(12) 0.0122(9) -0.0005(8) 0.0057(7)
C36 0.0399(9) 0.0213(8) 0.0283(8) -0.0001(6) -0.0017(7) -0.0004(7)
C37 0.0347(10) 0.0670(14) 0.0351(10) -0.0122(10) 0.0073(8) -0.0021(9)
C38 0.0512(11) 0.0385(10) 0.0335(10) 0.0126(8) 0.0187(8) -0.0019(9)
C39 0.0365(10) 0.0520(12) 0.0511(12) -0.0038(10) 0.0028(9) -0.0172(9)
C40 0.0394(10) 0.0397(10) 0.0483(12) -0.0145(9) 0.0030(9) -0.0071(8)
C41 0.0473(12) 0.0330(10) 0.0736(15) -0.0101(10) 0.0151(11) -0.0010(9)
C42 0.0329(9) 0.0467(11) 0.0442(11) 0.0104(9) 0.0151(8) -0.0071(8)
C43 0.0280(10) 0.110(2) 0.0497(13) -0.0285(13) 0.0062(9) -0.0071(12)
C44 0.0561(13) 0.0535(13) 0.0437(12) -0.0225(10) 0.0182(10) -0.0065(10)
C45 0.0899(18) 0.0597(14) 0.0302(11) -0.0112(10) 0.0144(11) -0.0067(12)
C47 0.0324(11) 0.0353(11) 0.105(2) -0.0009(12) -0.0053(11) -0.0007(9)

loop_
_atom_type_symbol
_atom_type_description
_atom_type_scat_dispersion_real
_atom_type_scat_dispersion_imag
_atom_type_scat_source
C C 0.0033 0.0016 'International Tables Vol C Tables 4.2.6.8 and 6.1.1.4'
H H 0.0000 0.0000 'International Tables Vol C Tables 4.2.6.8 and 6.1.1.4'
N N 0.0061 0.0033 'International Tables Vol C Tables 4.2.6.8 and 6.1.1.4'
Ni Ni 0.3393 1.1124 'International Tables Vol C Tables 4.2.6.8 and 6.1.1.4'

loop_
_geom_angle_atom_site_label_1
_geom_angle_atom_site_label_2
_geom_angle_atom_site_label_3
_geom_angle
C2 Ni1 C1 40.86(6)
C2 Ni1 N2 119.11(6)
C1 Ni1 N2 159.96(6)
C2 Ni1 N1 159.47(6)
C1 Ni1 N1 118.62(6)
N2 Ni1 N1 81.42(5)
C3 N1 C10 120.70(12)
C3 N1 Ni1 115.53(10)
C10 N1 Ni1 123.68(9)
C4 N2 C9 119.13(12)
C4 N2 Ni1 115.50(10)
C9 N2 Ni1 124.97(9)
C1 C2 C8 143.94(14)
C1 C2 Ni1 69.57(9)
C8 C2 Ni1 146.24(11)
C30 C98 C9 117.98(14)
C30 C98 C36 121.41(14)
C9 C98 C36 120.60(13)
C2 C1 C7 142.86(14)
C2 C1 Ni1 69.57(9)
C7 C1 Ni1 147.24(11)
N1 C3 C4 113.62(12)
N1 C3 C5 124.92(14)
C4 C3 C5 121.38(13)
N2 C4 C3 113.54(12)
N2 C4 C6 125.07(14)
C3 C4 C6 121.26(13)
C98 C9 C13 121.76(13)
C98 C9 N2 119.98(13)
C13 C9 N2 118.19(13)
C24 C10 C19 122.07(14)
C24 C10 N1 120.99(14)
C19 C10 N1 116.81(13)
C27 C7 C21 117.92(14)
C27 C7 C1 122.43(13)
C21 C7 C1 119.63(14)
C17 C12 C8 120.38(15)
C26 C13 C9 117.80(14)
C26 C13 C29 120.47(14)
C9 C13 C29 121.63(13)
C26 C14 C30 119.90(15)
C38 C17 C12 120.60(16)
C34 C8 C12 118.44(14)
C34 C8 C2 119.99(14)
C12 C8 C2 121.57(13)
C23 C19 C10 117.67(15)
C23 C19 C25 120.73(15)
C10 C19 C25 121.60(14)
C47 C20 C24 110.95(15)
C47 C20 C45 110.63(18)
C24 C20 C45 112.69(15)
C33 C21 C7 120.73(16)
C32 C22 C24 121.51(16)
C32 C23 C19 121.33(17)
C22 C24 C10 117.50(15)
C22 C24 C20 120.23(15)
C10 C24 C20 122.15(14)
C37 C25 C43 110.63(16)
C37 C25 C19 113.17(14)
C43 C25 C19 110.47(15)
C14 C26 C13 121.30(16)
C28 C27 C7 121.05(15)
C35 C28 C27 120.17(16)
C41 C29 C39 111.19(16)
C41 C29 C13 109.95(14)
C39 C29 C13 113.04(15)
C14 C30 C98 121.25(16)
C22 C32 C23 119.91(15)
C21 C33 C35 120.49(16)
C42 C34 C8 120.60(16)
C28 C35 C33 119.63(16)
C44 C36 C98 110.30(15)
C44 C36 C40 110.12(15)
C98 C36 C40 112.65(14)
C17 C38 C42 119.68(16)
C38 C42 C34 120.30(17)

loop_
_geom_bond_atom_site_label_1
_geom_bond_atom_site_label_2
_geom_bond_distance
Ni1 C2 1.8534(14)
Ni1 C1 1.8535(14)
Ni1 N2 1.9168(12)
Ni1 N1 1.9178(12)
N1 C3 1.3120(18)
N1 C10 1.4402(18)
N2 C4 1.3144(18)
N2 C9 1.4375(18)
C2 C1 1.294(2)
C2 C8 1.461(2)
C98 C30 1.393(2)
C98 C9 1.399(2)
C98 C36 1.518(2)
C1 C7 1.462(2)
C3 C4 1.450(2)
C3 C5 1.498(2)
C4 C6 1.500(2)
C9 C13 1.407(2)
C10 C24 1.406(2)
C10 C19 1.407(2)
C7 C27 1.395(2)
C7 C21 1.399(2)
C12 C17 1.387(2)
C12 C8 1.398(2)
C13 C26 1.393(2)
C13 C29 1.520(2)
C14 C26 1.380(2)
C14 C30 1.383(3)
C17 C38 1.378(3)
C8 C34 1.398(2)
C19 C23 1.396(2)
C19 C25 1.521(2)
C20 C47 1.518(3)
C20 C24 1.521(2)
C20 C45 1.533(3)
C21 C33 1.382(2)
C22 C32 1.381(3)
C22 C24 1.398(2)
C23 C32 1.384(3)
C25 C37 1.514(2)
C25 C43 1.516(3)
C27 C28 1.387(2)
C28 C35 1.378(3)
C29 C41 1.514(3)
C29 C39 1.517(2)
C33 C35 1.383(3)
C34 C42 1.385(2)
C36 C44 1.517(2)
C36 C40 1.520(2)
C38 C42 1.385(3)
